data_7062799
loop_
_publ_author_name
'Abbas, Muhammad'
'Marti, Anne M.'
'Umer, Arslan'
'Joy, Monu'
'Yang, Ya-Ching'
'Wang, Sue-Lein'
'Balkus, Kenneth J.'

_publ_section_title
;
 Encapsulation of cobaltocenium ions in a zeolite-like metal--organic
 framework
;
_journal_issue 46
_journal_name_full 'New Journal of Chemistry'
_journal_page_first 21159
_journal_page_last 21167
_journal_paper_doi 10.1039/D3NJ03663D
_journal_volume 47
_journal_year 2023
_chemical_formula_moiety 'C10 H4 In N4 O8, 0.333(C30 H30 Co3)'
_chemical_formula_sum 'C20 H14 Co In N4 O8'
_chemical_formula_weight 612.10
_space_group_crystal_system cubic
_space_group_IT_number 228
_space_group_name_Hall '-F 4ud 2vw 3'
_space_group_name_H-M_alt 'F d -3 c :2'
_atom_sites_solution_hydrogens geom
_audit_creation_method SHELXL-2018/3
_audit_update_record
;
2023-10-12 deposited with the CCDC.	2023-10-13 downloaded from the CCDC.
;
_cell_angle_alpha 90
_cell_angle_beta 90
_cell_angle_gamma 90
_cell_formula_units_Z 96
_cell_length_a 36.778(4)
_cell_length_b 36.778(4)
_cell_length_c 36.778(4)
_cell_measurement_reflns_used 9935
_cell_measurement_temperature 200(2)
_cell_measurement_theta_max 28.68
_cell_measurement_theta_min 2.71
_cell_volume 49747(9)
_computing_cell_refinement 'SAINT v8.40B (Bruker-AXS, 2021)'
_computing_data_collection 'Bruker APEX4 v2021.10-0 (Bruker AXS, 2021)'
_computing_data_reduction 'SAINT v8.40B (Bruker-AXS, 2021)'
_computing_molecular_graphics 'CrystalMaker X (Palmer, 2015)'
_computing_publication_material 'Olex2 1.5 (Dolomanov et al., 2009); CIFTAB (Sheldrick, 2018)'
_computing_structure_refinement 'SHELXL-2018/3 (Sheldrick, 2018)'
_computing_structure_solution 'SHELXT 2018/2 (Sheldrick, 2018)'
_diffrn_ambient_temperature 200(2)
_diffrn_measured_fraction_theta_full 0.994
_diffrn_measured_fraction_theta_max 0.996
_diffrn_measurement_device_type 'Bruker D8-QUEST diffractometer'
_diffrn_measurement_method '\w and \f scan'
_diffrn_radiation_type MoK\a
_diffrn_radiation_wavelength 0.71073
_diffrn_reflns_av_R_equivalents 0.0371
_diffrn_reflns_av_unetI/netI 0.0136
_diffrn_reflns_Laue_measured_fraction_full 0.994
_diffrn_reflns_Laue_measured_fraction_max 0.996
_diffrn_reflns_limit_h_max 29
_diffrn_reflns_limit_h_min -49
_diffrn_reflns_limit_k_max 48
_diffrn_reflns_limit_k_min -46
_diffrn_reflns_limit_l_max 38
_diffrn_reflns_limit_l_min -46
_diffrn_reflns_number 48380
_diffrn_reflns_point_group_measured_fraction_full 0.994
_diffrn_reflns_point_group_measured_fraction_max 0.996
_diffrn_reflns_theta_full 25.242
_diffrn_reflns_theta_max 28.687
_diffrn_reflns_theta_min 2.713
_diffrn_source 'I\mS microfocus sealed tube'
_exptl_absorpt_coefficient_mu 1.972
_exptl_absorpt_correction_T_max 0.745
_exptl_absorpt_correction_T_min 0.611
_exptl_absorpt_correction_type multi-scan
_exptl_absorpt_process_details
;
 SADABS 2016/2: Krause, L., Herbst-Irmer, R., Sheldrick G.M. & Stalke D.,
 J. Appl. Cryst. 48 (2015) 3-10
;
_exptl_crystal_colour gold
_exptl_crystal_density_diffrn 1.962
_exptl_crystal_density_method 'not measured'
_exptl_crystal_description block
_exptl_crystal_F_000 28992
_exptl_crystal_size_max 0.100
_exptl_crystal_size_mid 0.070
_exptl_crystal_size_min 0.070
_refine_diff_density_max 0.371
_refine_diff_density_min -0.480
_refine_diff_density_rms 0.062
_refine_ls_extinction_method none
_refine_ls_goodness_of_fit_ref 1.228
_refine_ls_hydrogen_treatment constr
_refine_ls_matrix_type full
_refine_ls_number_parameters 312
_refine_ls_number_reflns 2681
_refine_ls_number_restraints 511
_refine_ls_restrained_S_all 1.124
_refine_ls_R_factor_all 0.0335
_refine_ls_R_factor_gt 0.0273
_refine_ls_shift/su_max 0.007
_refine_ls_shift/su_mean 0.001
_refine_ls_structure_factor_coef Fsqd
_refine_ls_weighting_details 'w=1/[\s^2^(Fo^2^)+(0.0079P)^2^+395.0110P] where P=(Fo^2^+2Fc^2^)/3'
_refine_ls_weighting_scheme calc
_refine_ls_wR_factor_gt 0.0586
_refine_ls_wR_factor_ref 0.0632
_reflns_Friedel_coverage 0.000
_reflns_number_gt 2431
_reflns_number_total 2681
_reflns_threshold_expression 'I > 2\s(I)'
_cod_data_source_file d3nj03663d2.cif
_cod_data_source_block shelx
_cod_depositor_comments 'Adding full bibliography for 7062799.cif.'
_cod_original_cell_volume 49745(17)
_cod_original_sg_symbol_Hall '-F 4cvw 2vw 3'
_cod_original_sg_symbol_H-M 'F d -3 c'
_cod_database_code 7062799
_shelx_shelxl_version_number 2018/3
_shelx_space_group_comment
;
The symmetry employed for this shelxl refinement is uniquely defined
by the following loop, which should always be used as a source of
symmetry information in preference to the above space-group names.
They are only intended as comments.
;
_shelx_estimated_absorpt_t_min 0.827
_shelx_estimated_absorpt_t_max 0.874

loop_
_space_group_symop_operation_xyz
'x, y, z'
'-x+1/4, -y+3/4, z+1/2'
'-x+3/4, y+1/2, -z+1/4'
'x+1/2, -y+1/4, -z+3/4'
'z, x, y'
'z+1/2, -x+1/4, -y+3/4'
'-z+1/4, -x+3/4, y+1/2'
'-z+3/4, x+1/2, -y+1/4'
'y, z, x'
'-y+3/4, z+1/2, -x+1/4'
'y+1/2, -z+1/4, -x+3/4'
'-y+1/4, -z+3/4, x+1/2'
'y+3/4, x+1/4, -z'
'-y+1/2, -x+1/2, -z+1/2'
'y+1/4, -x, z+3/4'
'-y, x+3/4, z+1/4'
'x+3/4, z+1/4, -y'
'-x, z+3/4, y+1/4'
'-x+1/2, -z+1/2, -y+1/2'
'x+1/4, -z, y+3/4'
'z+3/4, y+1/4, -x'
'z+1/4, -y, x+3/4'
'-z, y+3/4, x+1/4'
'-z+1/2, -y+1/2, -x+1/2'
'x, y+1/2, z+1/2'
'-x+1/4, -y+5/4, z+1'
'-x+3/4, y+1, -z+3/4'
'x+1/2, -y+3/4, -z+5/4'
'z, x+1/2, y+1/2'
'z+1/2, -x+3/4, -y+5/4'
'-z+1/4, -x+5/4, y+1'
'-z+3/4, x+1, -y+3/4'
'y, z+1/2, x+1/2'
'-y+3/4, z+1, -x+3/4'
'y+1/2, -z+3/4, -x+5/4'
'-y+1/4, -z+5/4, x+1'
'y+3/4, x+3/4, -z+1/2'
'-y+1/2, -x+1, -z+1'
'y+1/4, -x+1/2, z+5/4'
'-y, x+5/4, z+3/4'
'x+3/4, z+3/4, -y+1/2'
'-x, z+5/4, y+3/4'
'-x+1/2, -z+1, -y+1'
'x+1/4, -z+1/2, y+5/4'
'z+3/4, y+3/4, -x+1/2'
'z+1/4, -y+1/2, x+5/4'
'-z, y+5/4, x+3/4'
'-z+1/2, -y+1, -x+1'
'x+1/2, y, z+1/2'
'-x+3/4, -y+3/4, z+1'
'-x+5/4, y+1/2, -z+3/4'
'x+1, -y+1/4, -z+5/4'
'z+1/2, x, y+1/2'
'z+1, -x+1/4, -y+5/4'
'-z+3/4, -x+3/4, y+1'
'-z+5/4, x+1/2, -y+3/4'
'y+1/2, z, x+1/2'
'-y+5/4, z+1/2, -x+3/4'
'y+1, -z+1/4, -x+5/4'
'-y+3/4, -z+3/4, x+1'
'y+5/4, x+1/4, -z+1/2'
'-y+1, -x+1/2, -z+1'
'y+3/4, -x, z+5/4'
'-y+1/2, x+3/4, z+3/4'
'x+5/4, z+1/4, -y+1/2'
'-x+1/2, z+3/4, y+3/4'
'-x+1, -z+1/2, -y+1'
'x+3/4, -z, y+5/4'
'z+5/4, y+1/4, -x+1/2'
'z+3/4, -y, x+5/4'
'-z+1/2, y+3/4, x+3/4'
'-z+1, -y+1/2, -x+1'
'x+1/2, y+1/2, z'
'-x+3/4, -y+5/4, z+1/2'
'-x+5/4, y+1, -z+1/4'
'x+1, -y+3/4, -z+3/4'
'z+1/2, x+1/2, y'
'z+1, -x+3/4, -y+3/4'
'-z+3/4, -x+5/4, y+1/2'
'-z+5/4, x+1, -y+1/4'
'y+1/2, z+1/2, x'
'-y+5/4, z+1, -x+1/4'
'y+1, -z+3/4, -x+3/4'
'-y+3/4, -z+5/4, x+1/2'
'y+5/4, x+3/4, -z'
'-y+1, -x+1, -z+1/2'
'y+3/4, -x+1/2, z+3/4'
'-y+1/2, x+5/4, z+1/4'
'x+5/4, z+3/4, -y'
'-x+1/2, z+5/4, y+1/4'
'-x+1, -z+1, -y+1/2'
'x+3/4, -z+1/2, y+3/4'
'z+5/4, y+3/4, -x'
'z+3/4, -y+1/2, x+3/4'
'-z+1/2, y+5/4, x+1/4'
'-z+1, -y+1, -x+1/2'
'-x, -y, -z'
'x-1/4, y-3/4, -z-1/2'
'x-3/4, -y-1/2, z-1/4'
'-x-1/2, y-1/4, z-3/4'
'-z, -x, -y'
'-z-1/2, x-1/4, y-3/4'
'z-1/4, x-3/4, -y-1/2'
'z-3/4, -x-1/2, y-1/4'
'-y, -z, -x'
'y-3/4, -z-1/2, x-1/4'
'-y-1/2, z-1/4, x-3/4'
'y-1/4, z-3/4, -x-1/2'
'-y-3/4, -x-1/4, z'
'y-1/2, x-1/2, z-1/2'
'-y-1/4, x, -z-3/4'
'y, -x-3/4, -z-1/4'
'-x-3/4, -z-1/4, y'
'x, -z-3/4, -y-1/4'
'x-1/2, z-1/2, y-1/2'
'-x-1/4, z, -y-3/4'
'-z-3/4, -y-1/4, x'
'-z-1/4, y, -x-3/4'
'z, -y-3/4, -x-1/4'
'z-1/2, y-1/2, x-1/2'
'-x, -y+1/2, -z+1/2'
'x-1/4, y-1/4, -z'
'x-3/4, -y, z+1/4'
'-x-1/2, y+1/4, z-1/4'
'-z, -x+1/2, -y+1/2'
'-z-1/2, x+1/4, y-1/4'
'z-1/4, x-1/4, -y'
'z-3/4, -x, y+1/4'
'-y, -z+1/2, -x+1/2'
'y-3/4, -z, x+1/4'
'-y-1/2, z+1/4, x-1/4'
'y-1/4, z-1/4, -x'
'-y-3/4, -x+1/4, z+1/2'
'y-1/2, x, z'
'-y-1/4, x+1/2, -z-1/4'
'y, -x-1/4, -z+1/4'
'-x-3/4, -z+1/4, y+1/2'
'x, -z-1/4, -y+1/4'
'x-1/2, z, y'
'-x-1/4, z+1/2, -y-1/4'
'-z-3/4, -y+1/4, x+1/2'
'-z-1/4, y+1/2, -x-1/4'
'z, -y-1/4, -x+1/4'
'z-1/2, y, x'
'-x+1/2, -y, -z+1/2'
'x+1/4, y-3/4, -z'
'x-1/4, -y-1/2, z+1/4'
'-x, y-1/4, z-1/4'
'-z+1/2, -x, -y+1/2'
'-z, x-1/4, y-1/4'
'z+1/4, x-3/4, -y'
'z-1/4, -x-1/2, y+1/4'
'-y+1/2, -z, -x+1/2'
'y-1/4, -z-1/2, x+1/4'
'-y, z-1/4, x-1/4'
'y+1/4, z-3/4, -x'
'-y-1/4, -x-1/4, z+1/2'
'y, x-1/2, z'
'-y+1/4, x, -z-1/4'
'y+1/2, -x-3/4, -z+1/4'
'-x-1/4, -z-1/4, y+1/2'
'x+1/2, -z-3/4, -y+1/4'
'x, z-1/2, y'
'-x+1/4, z, -y-1/4'
'-z-1/4, -y-1/4, x+1/2'
'-z+1/4, y, -x-1/4'
'z+1/2, -y-3/4, -x+1/4'
'z, y-1/2, x'
'-x+1/2, -y+1/2, -z'
'x+1/4, y-1/4, -z-1/2'
'x-1/4, -y, z-1/4'
'-x, y+1/4, z-3/4'
'-z+1/2, -x+1/2, -y'
'-z, x+1/4, y-3/4'
'z+1/4, x-1/4, -y-1/2'
'z-1/4, -x, y-1/4'
'-y+1/2, -z+1/2, -x'
'y-1/4, -z, x-1/4'
'-y, z+1/4, x-3/4'
'y+1/4, z-1/4, -x-1/2'
'-y-1/4, -x+1/4, z'
'y, x, z-1/2'
'-y+1/4, x+1/2, -z-3/4'
'y+1/2, -x-1/4, -z-1/4'
'-x-1/4, -z+1/4, y'
'x+1/2, -z-1/4, -y-1/4'
'x, z, y-1/2'
'-x+1/4, z+1/2, -y-3/4'
'-z-1/4, -y+1/4, x'
'-z+1/4, y+1/2, -x-3/4'
'z+1/2, -y-1/4, -x-1/4'
'z, y, x-1/2'

loop_
_atom_site_label
_atom_site_type_symbol
_atom_site_fract_x
_atom_site_fract_y
_atom_site_fract_z
_atom_site_U_iso_or_equiv
_atom_site_adp_type
_atom_site_occupancy
_atom_site_site_symmetry_order
_atom_site_calc_flag
_atom_site_refinement_flags_posn
_atom_site_refinement_flags_adp
_atom_site_refinement_flags_occupancy
_atom_site_disorder_assembly
_atom_site_disorder_group
In1 In 0.500000 0.61931(2) 0.36931(2) 0.02891(8) Uani 1 2 d S T P . .
O1 O 0.63639(6) 0.72020(6) 0.31066(6) 0.0444(5) Uani 1 1 d . . . . .
O3 O 0.52581(6) 0.60844(6) 0.31331(5) 0.0368(5) Uani 1 1 d . . . . .
N1 N 0.58268(6) 0.70571(6) 0.36198(6) 0.0301(5) Uani 1 1 d . . . . .
N2 N 0.54033(6) 0.66226(6) 0.36160(6) 0.0291(5) Uani 1 1 d . . . . .
C1 C 0.55471(7) 0.69044(7) 0.37961(7) 0.0296(5) Uani 1 1 d . . . . .
H1 H 0.545999 0.698729 0.402469 0.036 Uiso 1 1 calc R U . . .
C2 C 0.58631(8) 0.68606(8) 0.33032(7) 0.0334(6) Uani 1 1 d . . . . .
C3 C 0.56017(8) 0.65938(8) 0.33021(7) 0.0330(6) Uani 1 1 d . . . . .
C4 C 0.55000(9) 0.63060(9) 0.30374(8) 0.0410(7) Uani 1 1 d . . . . .
C5 C 0.61462(9) 0.69617(9) 0.30379(8) 0.0425(7) Uani 1 1 d . . . . .
O2B O 0.6115(9) 0.6813(8) 0.2711(5) 0.056(3) Uani 0.64(12) 1 d . U P A 1
H2B H 0.594117 0.666471 0.271097 0.084 Uiso 0.64(12) 1 calc R U P A 1
O4B O 0.5632(8) 0.6335(9) 0.2722(4) 0.052(3) Uani 0.66(11) 1 d . U P B 1
O2A O 0.6194(15) 0.6744(14) 0.2760(13) 0.053(6) Uani 0.36(12) 1 d . U P A 2
H2A H 0.601578 0.660186 0.274297 0.079 Uiso 0.36(12) 1 calc R U P A 2
O4A O 0.5713(15) 0.6258(13) 0.2761(12) 0.049(6) Uani 0.34(11) 1 d . U P B 2
Co1 Co 0.55262(2) 0.55262(2) 0.19738(2) 0.02876(13) Uani 1 3 d S T P . .
C16 C 0.5104(8) 0.5539(9) 0.2323(13) 0.035(4) Uani 0.3333 1 d D . P C -1
H16 H 0.495672 0.574349 0.238099 0.042 Uiso 0.3333 1 calc R U P C -1
C17 C 0.5422(9) 0.5430(8) 0.2510(5) 0.028(3) Uani 0.3333 1 d D . P C -1
H17 H 0.553126 0.555146 0.271022 0.034 Uiso 0.3333 1 calc R U P C -1
C18 C 0.5549(8) 0.5105(8) 0.2344(12) 0.031(4) Uani 0.3333 1 d D . P C -1
H18 H 0.575612 0.496767 0.241563 0.037 Uiso 0.3333 1 calc R U P C -1
C19 C 0.5314(16) 0.5023(9) 0.2052(8) 0.036(4) Uani 0.3333 1 d D . P C -1
H19 H 0.533554 0.482011 0.189332 0.043 Uiso 0.3333 1 calc R U P C -1
C20 C 0.5042(9) 0.5292(17) 0.2036(8) 0.039(4) Uani 0.3333 1 d D . P C -1
H20 H 0.483547 0.530146 0.185937 0.047 Uiso 0.3333 1 calc R U P C -1
C21 C 0.5948(6) 0.5912(7) 0.1996(6) 0.030(4) Uani 0.3333 1 d D . P C -1
H21 H 0.609133 0.599278 0.219430 0.036 Uiso 0.3333 1 calc R U P C -1
C22 C 0.5617(5) 0.6069(4) 0.1874(7) 0.025(2) Uani 0.3333 1 d D . P C -1
H22 H 0.549448 0.626926 0.198167 0.031 Uiso 0.3333 1 calc R U P C -1
C23 C 0.5502(6) 0.5872(9) 0.1566(6) 0.031(3) Uani 0.3333 1 d D . P C -1
H23 H 0.528799 0.591792 0.142817 0.037 Uiso 0.3333 1 calc R U P C -1
C24 C 0.5760(10) 0.5597(6) 0.1496(6) 0.035(3) Uani 0.3333 1 d D . P C -1
H24 H 0.575398 0.542124 0.128839 0.042 Uiso 0.3333 1 calc R U P C -1
C25 C 0.6025(7) 0.5611(6) 0.1766(10) 0.037(4) Uani 0.3333 1 d D . P C -1
H25 H 0.622395 0.544843 0.179229 0.044 Uiso 0.3333 1 calc R U P C -1
Co2 Co 0.500000 0.750000 0.250000 0.0377(2) Uani 1 6 d S T P . .
C6 C 0.4793(11) 0.7573(8) 0.3014(9) 0.046(7) Uani 0.1667 1 d D . P D -1
H6 H 0.487201 0.773329 0.320046 0.055 Uiso 0.1667 1 calc R U P D -1
C7 C 0.4918(9) 0.7212(8) 0.2956(8) 0.045(5) Uani 0.1667 1 d D . P D -1
H7 H 0.510333 0.709217 0.308967 0.054 Uiso 0.1667 1 calc R U P D -1
C8 C 0.4716(8) 0.7061(6) 0.2661(8) 0.047(5) Uani 0.1667 1 d D . P D -1
H8 H 0.474484 0.682326 0.256358 0.057 Uiso 0.1667 1 calc R U P D -1
C9 C 0.4464(7) 0.7327(8) 0.2541(7) 0.048(6) Uani 0.1667 1 d D . P D -1
H9 H 0.428409 0.729473 0.235821 0.058 Uiso 0.1667 1 calc R U P D -1
C10 C 0.4529(9) 0.7653(7) 0.2741(10) 0.048(7) Uani 0.1667 1 d D . P D -1
H10 H 0.441664 0.788191 0.270011 0.057 Uiso 0.1667 1 calc R U P D -1
C11 C 0.5454(8) 0.7789(9) 0.2409(8) 0.050(6) Uani 0.1667 1 d D . P D -1
H11 H 0.558926 0.790375 0.259686 0.060 Uiso 0.1667 1 calc R U P D -1
C12 C 0.5509(8) 0.7437(8) 0.2275(11) 0.053(7) Uani 0.1667 1 d D . P D -1
H12 H 0.570233 0.727813 0.233944 0.064 Uiso 0.1667 1 calc R U P D -1
C13 C 0.5228(11) 0.7361(8) 0.2028(11) 0.055(8) Uani 0.1667 1 d D . P D -1
H13 H 0.517784 0.713151 0.191998 0.066 Uiso 0.1667 1 calc R U P D -1
C14 C 0.5036(8) 0.7685(9) 0.1969(8) 0.056(7) Uani 0.1667 1 d D . P D -1
H14 H 0.485170 0.772170 0.179189 0.067 Uiso 0.1667 1 calc R U P D -1
C15 C 0.5163(9) 0.7943(7) 0.2217(8) 0.053(6) Uani 0.1667 1 d D . P D -1
H15 H 0.506929 0.818153 0.224874 0.063 Uiso 0.1667 1 calc R U P D -1

loop_
_atom_site_aniso_label
_atom_site_aniso_U_11
_atom_site_aniso_U_22
_atom_site_aniso_U_33
_atom_site_aniso_U_23
_atom_site_aniso_U_13
_atom_site_aniso_U_12
In1 0.02681(13) 0.02996(10) 0.02996(10) -0.00760(10) -0.00083(7) 0.00083(7)
O1 0.0456(12) 0.0431(12) 0.0445(12) 0.0047(9) 0.0183(10) 0.0007(9)
O3 0.0385(11) 0.0413(11) 0.0306(10) -0.0156(8) -0.0016(8) 0.0032(9)
N1 0.0340(12) 0.0298(11) 0.0265(11) -0.0059(8) 0.0073(9) -0.0012(9)
N2 0.0312(11) 0.0306(11) 0.0255(10) -0.0085(8) 0.0047(8) -0.0023(9)
C1 0.0323(13) 0.0318(13) 0.0247(12) -0.0074(10) 0.0075(10) -0.0023(10)
C2 0.0390(14) 0.0372(14) 0.0239(12) -0.0052(10) 0.0091(10) 0.0031(11)
C3 0.0369(14) 0.0378(14) 0.0244(12) -0.0080(10) 0.0063(10) 0.0013(11)
C4 0.0470(17) 0.0478(17) 0.0281(13) -0.0139(12) 0.0032(12) 0.0046(13)
C5 0.0493(17) 0.0434(17) 0.0347(15) -0.0013(12) 0.0156(13) 0.0026(13)
O2B 0.069(8) 0.069(6) 0.030(4) -0.008(4) 0.022(4) 0.002(6)
O4B 0.065(6) 0.062(7) 0.028(3) -0.018(3) 0.012(3) 0.003(5)
O2A 0.059(12) 0.060(10) 0.039(8) -0.011(7) 0.025(7) -0.008(8)
O4A 0.064(12) 0.050(11) 0.034(7) -0.022(6) 0.019(8) -0.005(7)
Co1 0.02876(13) 0.02876(13) 0.02876(13) 0.00168(13) 0.00168(13) -0.00168(13)
C16 0.028(8) 0.041(9) 0.036(11) 0.007(6) 0.006(7) 0.006(7)
C17 0.032(8) 0.021(7) 0.031(5) 0.000(4) 0.000(5) 0.001(5)
C18 0.043(8) 0.019(6) 0.030(10) 0.003(5) 0.001(5) 0.003(6)
C19 0.044(12) 0.034(7) 0.030(8) -0.006(6) 0.006(7) -0.016(5)
C20 0.033(7) 0.046(12) 0.038(9) 0.006(7) -0.005(6) -0.014(5)
C21 0.017(6) 0.025(8) 0.048(8) -0.004(5) -0.004(6) -0.010(5)
C22 0.028(6) 0.022(4) 0.026(7) -0.003(4) -0.004(5) -0.002(4)
C23 0.031(7) 0.027(9) 0.033(7) -0.003(5) -0.004(5) -0.010(4)
C24 0.034(9) 0.034(7) 0.038(7) -0.014(5) 0.013(5) -0.008(6)
C25 0.027(6) 0.036(8) 0.048(11) 0.001(7) 0.013(5) 0.004(6)
Co2 0.0377(2) 0.0377(2) 0.0377(2) 0.0016(2) -0.0016(2) -0.0016(2)
C6 0.051(13) 0.058(11) 0.029(9) 0.001(8) 0.000(8) -0.005(11)
C7 0.053(13) 0.049(11) 0.032(10) 0.008(8) -0.008(7) -0.012(9)
C8 0.044(12) 0.054(10) 0.045(12) 0.006(8) -0.005(10) -0.023(8)
C9 0.043(10) 0.069(15) 0.033(10) 0.013(10) -0.004(7) -0.018(8)
C10 0.041(11) 0.059(13) 0.043(13) 0.013(9) 0.003(9) -0.008(9)
C11 0.034(10) 0.067(14) 0.048(13) 0.009(10) -0.007(8) -0.016(9)
C12 0.032(9) 0.073(14) 0.055(14) 0.004(12) 0.003(8) -0.010(9)
C13 0.047(14) 0.076(15) 0.041(12) 0.001(10) 0.007(10) -0.026(10)
C14 0.043(11) 0.089(19) 0.036(10) 0.019(9) -0.003(7) -0.024(11)
C15 0.047(13) 0.066(11) 0.046(13) 0.022(9) -0.005(10) -0.015(8)

loop_
_atom_type_symbol
_atom_type_description
_atom_type_scat_dispersion_real
_atom_type_scat_dispersion_imag
_atom_type_scat_source
C C 0.0033 0.0016 'International Tables Vol C Tables 4.2.6.8 and 6.1.1.4'
H H 0.0000 0.0000 'International Tables Vol C Tables 4.2.6.8 and 6.1.1.4'
Co Co 0.3494 0.9721 'International Tables Vol C Tables 4.2.6.8 and 6.1.1.4'
In In -0.7276 1.3100 'International Tables Vol C Tables 4.2.6.8 and 6.1.1.4'
N N 0.0061 0.0033 'International Tables Vol C Tables 4.2.6.8 and 6.1.1.4'
O O 0.0106 0.0060 'International Tables Vol C Tables 4.2.6.8 and 6.1.1.4'

loop_
_geom_angle_atom_site_label_1
_geom_angle_atom_site_label_2
_geom_angle_atom_site_label_3
_geom_angle
_geom_angle_site_symmetry_1
_geom_angle_site_symmetry_3
_geom_angle_publ_flag
N2 In1 N2 130.40(11) 42_644 . ?
N2 In1 N1 88.91(8) 42_644 178_565 ?
N2 In1 N1 101.24(8) . 178_565 ?
N2 In1 N1 101.24(8) 42_644 159_656 ?
N2 In1 N1 88.91(8) . 159_656 ?
N1 In1 N1 155.80(11) 178_565 159_656 ?
N2 In1 O3 74.32(7) 42_644 42_644 ?
N2 In1 O3 154.67(8) . 42_644 ?
N1 In1 O3 82.51(8) 178_565 42_644 ?
N1 In1 O3 79.27(8) 159_656 42_644 ?
N2 In1 O3 154.66(8) 42_644 . ?
N2 In1 O3 74.32(7) . . ?
N1 In1 O3 79.27(8) 178_565 . ?
N1 In1 O3 82.51(8) 159_656 . ?
O3 In1 O3 81.92(10) 42_644 . ?
C4 O3 In1 115.45(17) . . ?
C1 N1 C2 105.3(2) . . ?
C1 N1 In1 128.53(17) . 151_566 ?
C2 N1 In1 125.99(18) . 151_566 ?
C1 N2 C3 105.4(2) . . ?
C1 N2 In1 139.79(18) . . ?
C3 N2 In1 114.50(17) . . ?
N2 C1 N1 112.9(2) . . ?
N2 C1 H1 123.6 . . ?
N1 C1 H1 123.6 . . ?
C3 C2 N1 108.0(2) . . ?
C3 C2 C5 132.3(3) . . ?
N1 C2 C5 119.7(3) . . ?
N2 C3 C2 108.4(2) . . ?
N2 C3 C4 118.3(3) . . ?
C2 C3 C4 133.4(3) . . ?
O3 C4 O4B 125.7(9) . . ?
O3 C4 O4A 123.9(15) . . ?
O3 C4 C3 117.2(3) . . ?
O4B C4 C3 116.5(10) . . ?
O4A C4 C3 117.4(16) . . ?
O1 C5 O2A 121.1(16) . . ?
O1 C5 O2B 123.0(10) . . ?
O1 C5 C2 120.6(3) . . ?
O2A C5 C2 117.1(15) . . ?
O2B C5 C2 115.8(10) . . ?
C5 O2B H2B 109.5 . . ?
C5 O2A H2A 109.5 . . ?
C23 Co1 C24 42.0(4) . . ?
C23 Co1 C20 109.1(10) . . ?
C24 Co1 C20 123.3(14) . . ?
C23 Co1 C25 69.6(5) . . ?
C24 Co1 C25 40.9(3) . . ?
C20 Co1 C25 158(2) . . ?
C23 Co1 C16 115.8(12) . . ?
C24 Co1 C16 154.1(17) . . ?
C20 Co1 C16 41.1(5) . . ?
C25 Co1 C16 160(2) . . ?
C23 Co1 C19 132.9(15) . . ?
C24 Co1 C19 114.4(6) . . ?
C20 Co1 C19 41.1(4) . . ?
C25 Co1 C19 123.1(16) . . ?
C16 Co1 C19 68.6(6) . . ?
C23 Co1 C17 147.2(14) . . ?
C24 Co1 C17 164.8(17) . . ?
C20 Co1 C17 69.2(4) . . ?
C25 Co1 C17 124.4(15) . . ?
C16 Co1 C17 40.9(4) . . ?
C19 Co1 C17 68.4(4) . . ?
C23 Co1 C22 40.9(4) . . ?
C24 Co1 C22 69.1(4) . . ?
C20 Co1 C22 125.7(19) . . ?
C25 Co1 C22 68.5(4) . . ?
C16 Co1 C22 102.4(10) . . ?
C19 Co1 C22 167(2) . . ?
C17 Co1 C22 111.8(9) . . ?
C23 Co1 C18 171.6(16) . . ?
C24 Co1 C18 131.8(13) . . ?
C20 Co1 C18 68.7(6) . . ?
C25 Co1 C18 109.2(10) . . ?
C16 Co1 C18 68.3(4) . . ?
C19 Co1 C18 40.3(5) . . ?
C17 Co1 C18 40.5(4) . . ?
C22 Co1 C18 147.1(15) . . ?
C23 Co1 C21 68.1(4) . . ?
C24 Co1 C21 67.9(5) . . ?
C20 Co1 C21 161(2) . . ?
C25 Co1 C21 40.2(4) . . ?
C16 Co1 C21 121.9(18) . . ?
C19 Co1 C21 153(2) . . ?
C17 Co1 C21 102.6(8) . . ?
C22 Co1 C21 39.9(4) . . ?
C18 Co1 C21 116.8(13) . . ?
C20 C16 C17 108.3(7) . . ?
C20 C16 Co1 68.5(11) . . ?
C17 C16 Co1 70.4(12) . . ?
C20 C16 H16 125.8 . . ?
C17 C16 H16 125.9 . . ?
Co1 C16 H16 126.8 . . ?
C16 C17 C18 107.5(7) . . ?
C16 C17 Co1 68.7(13) . . ?
C18 C17 Co1 70.6(14) . . ?
C16 C17 H17 126.2 . . ?
C18 C17 H17 126.3 . . ?
Co1 C17 H17 126.0 . . ?
C19 C18 C17 107.8(7) . . ?
C19 C18 Co1 68.6(11) . . ?
C17 C18 Co1 68.8(13) . . ?
C19 C18 H18 126.1 . . ?
C17 C18 H18 126.1 . . ?
Co1 C18 H18 128.0 . . ?
C18 C19 C20 108.4(7) . . ?
C18 C19 Co1 71.1(13) . . ?
C20 C19 Co1 68.0(10) . . ?
C18 C19 H19 125.8 . . ?
C20 C19 H19 125.8 . . ?
Co1 C19 H19 126.6 . . ?
C16 C20 C19 107.9(7) . . ?
C16 C20 Co1 70.4(13) . . ?
C19 C20 Co1 70.9(11) . . ?
C16 C20 H20 126.1 . . ?
C19 C20 H20 126.0 . . ?
Co1 C20 H20 126.0 . . ?
C25 C21 C22 107.6(7) . . ?
C25 C21 Co1 66.5(9) . . ?
C22 C21 Co1 68.3(10) . . ?
C25 C21 H21 126.2 . . ?
C22 C21 H21 126.2 . . ?
Co1 C21 H21 130.6 . . ?
C23 C22 C21 107.6(7) . . ?
C23 C22 Co1 66.3(11) . . ?
C21 C22 Co1 71.8(10) . . ?
C23 C22 H22 126.2 . . ?
C21 C22 H22 126.2 . . ?
Co1 C22 H22 127.1 . . ?
C22 C23 C24 108.2(7) . . ?
C22 C23 Co1 72.8(11) . . ?
C24 C23 Co1 69.1(9) . . ?
C22 C23 H23 125.9 . . ?
C24 C23 H23 125.9 . . ?
Co1 C23 H23 123.8 . . ?
C25 C24 C23 108.3(7) . . ?
C25 C24 Co1 71.1(10) . . ?
C23 C24 Co1 68.9(10) . . ?
C25 C24 H24 125.9 . . ?
C23 C24 H24 125.9 . . ?
Co1 C24 H24 125.9 . . ?
C24 C25 C21 108.3(7) . . ?
C24 C25 Co1 68.0(9) . . ?
C21 C25 Co1 73.3(10) . . ?
C24 C25 H25 125.9 . . ?
C21 C25 H25 125.9 . . ?
Co1 C25 H25 124.4 . . ?
C13 Co2 C7 130.9(13) . . ?
C13 Co2 C11 69.0(12) . . ?
C7 Co2 C11 123.0(9) . . ?
C13 Co2 C8 105.6(13) . . ?
C7 Co2 C8 41.5(6) . . ?
C11 Co2 C8 154.9(9) . . ?
C13 Co2 C10 144.3(15) . . ?
C7 Co2 C10 69.7(11) . . ?
C11 Co2 C10 129.5(12) . . ?
C8 Co2 C10 69.5(10) . . ?
C13 Co2 C15 68.5(11) . . ?
C7 Co2 C15 154.1(8) . . ?
C11 Co2 C15 40.6(6) . . ?
C8 Co2 C15 162.0(6) . . ?
C10 Co2 C15 104.8(12) . . ?
C13 Co2 C6 171.8(14) . . ?
C7 Co2 C6 41.0(7) . . ?
C11 Co2 C6 113.0(14) . . ?
C8 Co2 C6 69.0(11) . . ?
C10 Co2 C6 40.9(8) . . ?
C15 Co2 C6 118.5(11) . . ?
C13 Co2 C12 40.5(8) . . ?
C7 Co2 C12 114.4(13) . . ?
C11 Co2 C12 40.3(7) . . ?
C8 Co2 C12 120.0(11) . . ?
C10 Co2 C12 169.8(13) . . ?
C15 Co2 C12 67.3(10) . . ?
C6 Co2 C12 136.1(16) . . ?
C13 Co2 C14 40.3(7) . . ?
C7 Co2 C14 166.0(9) . . ?
C11 Co2 C14 67.4(10) . . ?
C8 Co2 C14 125.0(8) . . ?
C10 Co2 C14 112.1(13) . . ?
C15 Co2 C14 39.9(6) . . ?
C6 Co2 C14 147.9(13) . . ?
C12 Co2 C14 66.4(11) . . ?
C13 Co2 C9 112.6(13) . . ?
C7 Co2 C9 68.6(10) . . ?
C11 Co2 C9 164.4(9) . . ?
C8 Co2 C9 40.6(6) . . ?
C10 Co2 C9 40.7(7) . . ?
C15 Co2 C9 124.4(8) . . ?
C6 Co2 C9 67.8(11) . . ?
C12 Co2 C9 149.0(12) . . ?
C14 Co2 C9 103.2(9) . . ?
C7 C6 C10 107.8(8) . . ?
C7 C6 Co2 67.7(17) . . ?
C10 C6 Co2 68.5(18) . . ?
C7 C6 H6 126.1 . . ?
C10 C6 H6 126.1 . . ?
Co2 C6 H6 129.4 . . ?
C6 C7 C8 108.1(8) . . ?
C6 C7 Co2 71.3(19) . . ?
C8 C7 Co2 69.5(13) . . ?
C6 C7 H7 125.9 . . ?
C8 C7 H7 125.9 . . ?
Co2 C7 H7 124.8 . . ?
C9 C8 C7 107.9(8) . . ?
C9 C8 Co2 72.0(13) . . ?
C7 C8 Co2 68.9(13) . . ?
C9 C8 H8 126.1 . . ?
C7 C8 H8 126.1 . . ?
Co2 C8 H8 124.6 . . ?
C8 C9 C10 108.0(8) . . ?
C8 C9 Co2 67.3(12) . . ?
C10 C9 Co2 67.7(17) . . ?
C8 C9 H9 126.0 . . ?
C10 C9 H9 126.0 . . ?
Co2 C9 H9 130.5 . . ?
C9 C10 C6 107.8(8) . . ?
C9 C10 Co2 71.6(16) . . ?
C6 C10 Co2 70.6(18) . . ?
C9 C10 H10 126.1 . . ?
C6 C10 H10 126.1 . . ?
Co2 C10 H10 123.3 . . ?
C15 C11 C12 107.8(8) . . ?
C15 C11 Co2 70.4(13) . . ?
C12 C11 Co2 71.9(17) . . ?
C15 C11 H11 126.1 . . ?
C12 C11 H11 126.1 . . ?
Co2 C11 H11 123.3 . . ?
C11 C12 C13 107.8(8) . . ?
C11 C12 Co2 67.8(16) . . ?
C13 C12 Co2 67(2) . . ?
C11 C12 H12 126.1 . . ?
C13 C12 H12 126.1 . . ?
Co2 C12 H12 130.4 . . ?
C14 C13 C12 107.5(9) . . ?
C14 C13 Co2 72.8(19) . . ?
C12 C13 Co2 72.3(18) . . ?
C14 C13 H13 126.2 . . ?
C12 C13 H13 126.2 . . ?
Co2 C13 H13 120.5 . . ?
C15 C14 C13 108.0(8) . . ?
C15 C14 Co2 68.3(13) . . ?
C13 C14 Co2 67(2) . . ?
C15 C14 H14 126.0 . . ?
C13 C14 H14 126.0 . . ?
Co2 C14 H14 130.3 . . ?
C14 C15 C11 108.1(8) . . ?
C14 C15 Co2 71.9(14) . . ?
C11 C15 Co2 69.0(13) . . ?
C14 C15 H15 126.0 . . ?
C11 C15 H15 126.0 . . ?
Co2 C15 H15 124.8 . . ?

loop_
_geom_bond_atom_site_label_1
_geom_bond_atom_site_label_2
_geom_bond_distance
_geom_bond_site_symmetry_2
_geom_bond_publ_flag
In1 N2 2.185(2) 42_644 ?
In1 N2 2.185(2) . ?
In1 N1 2.223(2) 178_565 ?
In1 N1 2.223(2) 159_656 ?
In1 O3 2.302(2) 42_644 ?
In1 O3 2.3025(19) . ?
O1 C5 1.219(4) . ?
O3 C4 1.257(4) . ?
N1 C1 1.339(3) . ?
N1 C2 1.377(3) . ?
N2 C1 1.339(3) . ?
N2 C3 1.370(3) . ?
C1 H1 0.9500 . ?
C2 C3 1.374(4) . ?
C2 C5 1.475(4) . ?
C3 C4 1.486(4) . ?
C4 O4B 1.263(14) . ?
C4 O4A 1.30(3) . ?
C5 O2A 1.31(3) . ?
C5 O2B 1.326(16) . ?
O2B H2B 0.8400 . ?
O2A H2A 0.8400 . ?
Co1 C23 1.97(2) . ?
Co1 C24 1.973(13) . ?
Co1 C20 1.992(16) . ?
Co1 C25 2.012(18) . ?
Co1 C16 2.02(3) . ?
Co1 C19 2.030(19) . ?
Co1 C17 2.040(19) . ?
Co1 C22 2.055(16) . ?
Co1 C18 2.06(3) . ?
Co1 C21 2.102(19) . ?
C16 C20 1.409(11) . ?
C16 C17 1.418(12) . ?
C16 H16 0.9500 . ?
C17 C18 1.422(11) . ?
C17 H17 0.9500 . ?
C18 C19 1.410(11) . ?
C18 H18 0.9500 . ?
C19 C20 1.412(11) . ?
C19 H19 0.9500 . ?
C20 H20 1.0000 . ?
C21 C25 1.418(11) . ?
C21 C22 1.420(11) . ?
C21 H21 0.9500 . ?
C22 C23 1.409(11) . ?
C22 H22 0.9500 . ?
C23 C24 1.413(11) . ?
C23 H23 0.9500 . ?
C24 C25 1.393(11) . ?
C24 H24 1.0000 . ?
C25 H25 0.9500 . ?
Co2 C13 2.00(4) . ?
Co2 C7 2.01(3) . ?
Co2 C11 2.01(3) . ?
Co2 C8 2.01(2) . ?
Co2 C10 2.02(4) . ?
Co2 C15 2.03(2) . ?
Co2 C6 2.05(4) . ?
Co2 C12 2.06(3) . ?
Co2 C14 2.07(3) . ?
Co2 C9 2.08(3) . ?
C6 C7 1.42(2) . ?
C6 C10 1.43(2) . ?
C6 H6 0.9500 . ?
C7 C8 1.425(19) . ?
C7 H7 0.9500 . ?
C8 C9 1.42(2) . ?
C8 H8 0.9500 . ?
C9 C10 1.43(2) . ?
C9 H9 0.9500 . ?
C10 H10 0.9500 . ?
C11 C15 1.40(2) . ?
C11 C12 1.40(2) . ?
C11 H11 0.9500 . ?
C12 C13 1.40(2) . ?
C12 H12 0.9500 . ?
C13 C14 1.40(2) . ?
C13 H13 0.9500 . ?
C14 C15 1.40(2) . ?
C14 H14 0.9500 . ?
C15 H15 0.9500 . ?

loop_
_geom_hbond_atom_site_label_D
_geom_hbond_atom_site_label_H
_geom_hbond_atom_site_label_A
_geom_hbond_distance_DH
_geom_hbond_distance_HA
_geom_hbond_distance_DA
_geom_hbond_angle_DHA
_geom_hbond_site_symmetry_A
_geom_hbond_publ_flag
O2B^a H2B^a O4B^a 0.84 1.66 2.50(3) 173.5 . yes
O2A^b H2A^b O4A^b 0.84 1.69 2.52(5) 168.0 . yes

loop_
_geom_torsion_atom_site_label_1
_geom_torsion_atom_site_label_2
_geom_torsion_atom_site_label_3
_geom_torsion_atom_site_label_4
_geom_torsion
_geom_torsion_site_symmetry_1
_geom_torsion_site_symmetry_2
_geom_torsion_site_symmetry_3
_geom_torsion_site_symmetry_4
_geom_torsion_publ_flag
C3 N2 C1 N1 -0.5(3) . . . . ?
In1 N2 C1 N1 172.9(2) . . . . ?
C2 N1 C1 N2 0.4(3) . . . . ?
In1 N1 C1 N2 -174.67(19) 151_566 . . . ?
C1 N1 C2 C3 -0.2(3) . . . . ?
In1 N1 C2 C3 175.05(19) 151_566 . . . ?
C1 N1 C2 C5 178.9(3) . . . . ?
In1 N1 C2 C5 -5.9(4) 151_566 . . . ?
C1 N2 C3 C2 0.3(3) . . . . ?
In1 N2 C3 C2 -175.0(2) . . . . ?
C1 N2 C3 C4 -178.7(3) . . . . ?
In1 N2 C3 C4 6.0(3) . . . . ?
N1 C2 C3 N2 -0.1(4) . . . . ?
C5 C2 C3 N2 -179.0(3) . . . . ?
N1 C2 C3 C4 178.7(3) . . . . ?
C5 C2 C3 C4 -0.3(6) . . . . ?
In1 O3 C4 O4B -167(2) . . . . ?
In1 O3 C4 O4A 169(4) . . . . ?
In1 O3 C4 C3 3.2(4) . . . . ?
N2 C3 C4 O3 -6.3(4) . . . . ?
C2 C3 C4 O3 175.0(3) . . . . ?
N2 C3 C4 O4B 165.2(19) . . . . ?
C2 C3 C4 O4B -14(2) . . . . ?
N2 C3 C4 O4A -173(4) . . . . ?
C2 C3 C4 O4A 8(4) . . . . ?
C3 C2 C5 O1 -176.3(3) . . . . ?
N1 C2 C5 O1 4.9(5) . . . . ?
C3 C2 C5 O2A -8(4) . . . . ?
N1 C2 C5 O2A 173(4) . . . . ?
C3 C2 C5 O2B 13(2) . . . . ?
N1 C2 C5 O2B -166(2) . . . . ?
C20 C16 C17 C18 -2.1(18) . . . . ?
Co1 C16 C17 C18 -60.2(14) . . . . ?
C20 C16 C17 Co1 58.1(17) . . . . ?
C16 C17 C18 C19 1.4(17) . . . . ?
Co1 C17 C18 C19 -57.6(17) . . . . ?
C16 C17 C18 Co1 59.0(13) . . . . ?
C17 C18 C19 C20 0(2) . . . . ?
Co1 C18 C19 C20 -58.0(14) . . . . ?
C17 C18 C19 Co1 57.8(18) . . . . ?
C17 C16 C20 C19 2(3) . . . . ?
Co1 C16 C20 C19 61.3(13) . . . . ?
C17 C16 C20 Co1 -59.3(18) . . . . ?
C18 C19 C20 C16 -1(3) . . . . ?
Co1 C19 C20 C16 -61.0(15) . . . . ?
C18 C19 C20 Co1 59.9(16) . . . . ?
C25 C21 C22 C23 -2.1(14) . . . . ?
Co1 C21 C22 C23 -56.8(11) . . . . ?
C25 C21 C22 Co1 54.7(13) . . . . ?
C21 C22 C23 C24 -0.1(16) . . . . ?
Co1 C22 C23 C24 -60.3(13) . . . . ?
C21 C22 C23 Co1 60.3(11) . . . . ?
C22 C23 C24 C25 2(2) . . . . ?
Co1 C23 C24 C25 -60.4(13) . . . . ?
C22 C23 C24 Co1 62.7(15) . . . . ?
C23 C24 C25 C21 -4(2) . . . . ?
Co1 C24 C25 C21 -62.6(14) . . . . ?
C23 C24 C25 Co1 59.1(13) . . . . ?
C22 C21 C25 C24 3(2) . . . . ?
Co1 C21 C25 C24 59.3(13) . . . . ?
C22 C21 C25 Co1 -55.8(13) . . . . ?
C10 C6 C7 C8 -3(4) . . . . ?
Co2 C6 C7 C8 -60(2) . . . . ?
C10 C6 C7 Co2 57(3) . . . . ?
C6 C7 C8 C9 -1(3) . . . . ?
Co2 C7 C8 C9 -61.8(18) . . . . ?
C6 C7 C8 Co2 61(3) . . . . ?
C7 C8 C9 C10 4(3) . . . . ?
Co2 C8 C9 C10 -55(2) . . . . ?
C7 C8 C9 Co2 59.9(18) . . . . ?
C8 C9 C10 C6 -6(4) . . . . ?
Co2 C9 C10 C6 -62(3) . . . . ?
C8 C9 C10 Co2 55.2(19) . . . . ?
C7 C6 C10 C9 6(4) . . . . ?
Co2 C6 C10 C9 62(2) . . . . ?
C7 C6 C10 Co2 -56(3) . . . . ?
C15 C11 C12 C13 -6(4) . . . . ?
Co2 C11 C12 C13 55(3) . . . . ?
C15 C11 C12 Co2 -62(2) . . . . ?
C11 C12 C13 C14 9(4) . . . . ?
Co2 C12 C13 C14 65(3) . . . . ?
C11 C12 C13 Co2 -56(2) . . . . ?
C12 C13 C14 C15 -8(4) . . . . ?
Co2 C13 C14 C15 56(2) . . . . ?
C12 C13 C14 Co2 -64(3) . . . . ?
C13 C14 C15 C11 5(4) . . . . ?
Co2 C14 C15 C11 59.8(18) . . . . ?
C13 C14 C15 Co2 -55(3) . . . . ?
C12 C11 C15 C14 1(3) . . . . ?
Co2 C11 C15 C14 -61.6(19) . . . . ?
C12 C11 C15 Co2 63(2) . . . . ?
